data_2243038
loop_
_publ_author_name
'Lynch, Sheridan'
'Lynch, Genevieve'
'Lynch, Will E.'
'Padgett, Clifford W.'

_publ_section_title
;
 Crystal structures of four dimeric manganese(II) bromide coordination
 complexes with various derivatives of pyridine <i>N</i>-oxide
;
_journal_coeditor_code SU5505
_journal_issue 8
_journal_name_full 'Acta Crystallographica Section E'
_journal_page_first 1284
_journal_page_last 1290
_journal_paper_doi 10.1107/S2056989019010557
_journal_volume 75
_journal_year 2019
_chemical_formula_iupac '[Mn2 Br4 (C6 H7 N O)2 (H2 O)4], 2C6 H7 N O'
_chemical_formula_moiety 'C12 H22 Br4 Mn2 N2 O6, 2(C6 H7 N O)'
_chemical_formula_sum 'C24 H36 Br4 Mn2 N4 O8'
_chemical_formula_weight 938.09
_chemical_name_systematic
'Bis(\m-2-methylpyridine <i>N</i>-oxide)bis[diaquadibromidomanganese(II)]--2-methylpyridine <i>N</i>-oxide (1/2)'
_space_group_crystal_system triclinic
_space_group_IT_number 2
_space_group_name_Hall '-P 1'
_space_group_name_H-M_alt 'P -1'
_symmetry_space_group_name_Hall '-P 1'
_symmetry_space_group_name_H-M 'P -1'
_atom_sites_solution_hydrogens mixed
_atom_sites_solution_primary dual
_audit_creation_method
;
Olex2 1.2
(compiled 2018.05.29 svn.r3508 for OlexSys, GUI svn.r5506)
;
_cell_angle_alpha 110.048(8)
_cell_angle_beta 90.336(7)
_cell_angle_gamma 98.052(7)
_cell_formula_units_Z 1
_cell_length_a 8.9560(8)
_cell_length_b 9.7922(9)
_cell_length_c 10.2945(8)
_cell_measurement_reflns_used 4291
_cell_measurement_temperature 170
_cell_measurement_theta_max 33.1600
_cell_measurement_theta_min 2.2600
_cell_volume 838.34(13)
_computing_cell_refinement
;
CrysAlisPro (Rigaku Oxford Diffraction, 2018)
;
_computing_data_collection
;
CrysAlisPro (Rigaku Oxford Diffraction, 2018)
;
_computing_data_reduction
;
CrysAlisPro (Rigaku Oxford Diffraction, 2018)
;
_computing_molecular_graphics
;
<i>OLEX2</i> (Dolomanov <i>et al.</i>,  2009) and Mercury (Macrae <i>et
al.</i>,  2008)
;
_computing_publication_material
;
<i>OLEX2</i> (Dolomanov <i>et al.</i>,  2009)
;
_computing_structure_refinement
;
ShelXL (Sheldrick, 2015b)
;
_computing_structure_solution
;
ShelXT (Sheldrick, 2015a)
;
_diffrn_ambient_temperature 170
_diffrn_detector 'Rigaku XtaLAB area detector'
_diffrn_detector_area_resol_mean 13.6612
_diffrn_measured_fraction_theta_full 1.000
_diffrn_measured_fraction_theta_max 0.997
_diffrn_measurement_device 'abstract diffractometer'
_diffrn_measurement_device_type 'Rigaku XtaLAB mini'
_diffrn_measurement_method 'profile data from \w-scans'
_diffrn_radiation_monochromator 'Graphite Monochromator'
_diffrn_radiation_probe x-ray
_diffrn_radiation_type MoK\a
_diffrn_radiation_wavelength 0.71073
_diffrn_reflns_av_R_equivalents 0.0534
_diffrn_reflns_av_unetI/netI 0.0621
_diffrn_reflns_limit_h_max 11
_diffrn_reflns_limit_h_min -11
_diffrn_reflns_limit_k_max 12
_diffrn_reflns_limit_k_min -12
_diffrn_reflns_limit_l_max 13
_diffrn_reflns_limit_l_min -13
_diffrn_reflns_number 8918
_diffrn_reflns_theta_full 25.242
_diffrn_reflns_theta_max 27.485
_diffrn_reflns_theta_min 2.109
_diffrn_source 'fine-focus sealed X-ray tube'
_exptl_absorpt_coefficient_mu 5.568
_exptl_absorpt_correction_T_max 1.00000
_exptl_absorpt_correction_T_min 0.57999
_exptl_absorpt_correction_type multi-scan
_exptl_absorpt_process_details
;
(CrysAlisPro; Rigaku Oxford Diffraction, 2018)
;
_exptl_crystal_colour 'clear light yellow'
_exptl_crystal_density_diffrn 1.858
_exptl_crystal_density_method 'not measured'
_exptl_crystal_description block
_exptl_crystal_F_000 462
_exptl_crystal_size_max 0.2
_exptl_crystal_size_mid 0.2
_exptl_crystal_size_min 0.1
_refine_diff_density_max 0.724
_refine_diff_density_min -0.615
_refine_ls_extinction_method none
_refine_ls_goodness_of_fit_ref 1.001
_refine_ls_hydrogen_treatment mixed
_refine_ls_matrix_type full
_refine_ls_number_parameters 208
_refine_ls_number_reflns 3838
_refine_ls_number_restraints 4
_refine_ls_restrained_S_all 1.000
_refine_ls_R_factor_all 0.0584
_refine_ls_R_factor_gt 0.0374
_refine_ls_shift/su_max 0.001
_refine_ls_shift/su_mean 0.000
_refine_ls_structure_factor_coef Fsqd
_refine_ls_weighting_details 'w=1/[\s^2^(Fo^2^)+(0.0319P)^2^] where P=(Fo^2^+2Fc^2^)/3'
_refine_ls_weighting_scheme calc
_refine_ls_wR_factor_gt 0.0735
_refine_ls_wR_factor_ref 0.0800
_reflns_number_gt 2931
_reflns_number_total 3838
_reflns_threshold_expression 'I > 2\s(I)'
_cod_data_source_file su5505sup1.cif
_cod_data_source_block II
_cod_database_code 2243038
_shelx_space_group_comment
;
The symmetry employed for this shelxl refinement is uniquely defined
by the following loop, which should always be used as a source of
symmetry information in preference to the above space-group names.
They are only intended as comments.
;
_shelx_estimated_absorpt_t_min 0.402
_shelx_estimated_absorpt_t_max 0.606

loop_
_space_group_symop_operation_xyz
'x, y, z'
'-x, -y, -z'

loop_
_atom_site_type_symbol
_atom_site_label
_atom_site_fract_x
_atom_site_fract_y
_atom_site_fract_z
_atom_site_U_iso_or_equiv
_atom_site_adp_type
_atom_site_calc_flag
_atom_site_occupancy
Br Br1 0.97900(4) 0.80035(4) 0.74971(4) 0.02737(11) Uani d 1
O O1 1.0009(3) 0.4219(3) 0.5880(2) 0.0216(5) Uani d 1
C C1 0.9673(4) 0.2520(4) 0.7046(4) 0.0271(8) Uani d 1
Mn Mn1 0.82268(6) 0.55061(6) 0.56887(5) 0.02123(13) Uani d 1
N N1 1.0302(3) 0.3845(3) 0.6999(3) 0.0219(6) Uani d 1
Br Br2 0.62884(4) 0.49697(4) 0.74319(4) 0.03065(11) Uani d 1
C C2 1.0052(4) 0.2179(4) 0.8211(4) 0.0304(9) Uani d 1
H H2 0.962787 0.125920 0.827065 0.037 Uiso calc 1
O O3 0.7281(3) 0.3472(3) 0.3927(3) 0.0267(6) Uani d 1
H H3A 0.647(3) 0.288(4) 0.388(4) 0.043(13) Uiso d 1
H H3B 0.799(3) 0.297(4) 0.359(4) 0.036(12) Uiso d 1
C C3 1.1028(5) 0.3150(4) 0.9273(4) 0.0329(9) Uani d 1
H H3 1.127202 0.290351 1.005596 0.039 Uiso calc 1
C C4 1.1643(5) 0.4487(5) 0.9180(4) 0.0368(10) Uani d 1
H H4 1.231315 0.517477 0.990012 0.044 Uiso calc 1
O O4 0.6790(3) 0.6595(3) 0.4807(3) 0.0268(6) Uani d 1
H H4A 0.642(6) 0.726(4) 0.542(4) 0.09(2) Uiso d 1
H H4B 0.614(5) 0.614(6) 0.417(4) 0.10(2) Uiso d 1
C C5 1.1269(4) 0.4809(4) 0.8023(4) 0.0320(9) Uani d 1
H H5 1.169778 0.571996 0.794612 0.038 Uiso calc 1
C C6 0.8633(5) 0.1536(4) 0.5885(4) 0.0377(10) Uani d 1
H H6A 0.769395 0.194740 0.589890 0.057 Uiso calc 1
H H6B 0.840725 0.056545 0.597618 0.057 Uiso calc 1
H H6C 0.910470 0.144060 0.500794 0.057 Uiso calc 1
N N2 0.4507(3) 0.0303(3) 0.2438(3) 0.0262(7) Uani d 1
O O2 0.4865(3) 0.1344(3) 0.3682(3) 0.0288(6) Uani d 1
C C7 0.5133(4) -0.0960(4) 0.2104(4) 0.0292(9) Uani d 1
C C8 0.4748(6) -0.2028(5) 0.0806(4) 0.0455(12) Uani d 1
H H8 0.518213 -0.290783 0.054919 0.055 Uiso calc 1
C C9 0.3744(6) -0.1829(6) -0.0117(5) 0.0544(14) Uani d 1
H H9 0.349499 -0.256046 -0.100515 0.065 Uiso calc 1
C C10 0.3105(5) -0.0539(6) 0.0278(5) 0.0516(13) Uani d 1
H H10 0.238985 -0.039227 -0.032830 0.062 Uiso calc 1
C C11 0.3517(4) 0.0509(5) 0.1542(4) 0.0378(10) Uani d 1
H H11 0.310341 0.140125 0.180201 0.045 Uiso calc 1
C C12 0.6228(5) -0.1073(4) 0.3143(4) 0.0383(10) Uani d 1
H H12A 0.713697 -0.035107 0.324504 0.057 Uiso calc 1
H H12B 0.650204 -0.206492 0.283156 0.057 Uiso calc 1
H H12C 0.576598 -0.087782 0.403703 0.057 Uiso calc 1

loop_
_atom_site_aniso_label
_atom_site_aniso_U_11
_atom_site_aniso_U_22
_atom_site_aniso_U_33
_atom_site_aniso_U_12
_atom_site_aniso_U_13
_atom_site_aniso_U_23
Br1 0.0266(2) 0.0235(2) 0.0261(2) 0.00076(15) 0.00103(15) 0.00222(15)
O1 0.0243(13) 0.0249(13) 0.0179(12) 0.0027(11) -0.0006(10) 0.0110(10)
C1 0.0272(19) 0.024(2) 0.028(2) 0.0024(16) 0.0022(16) 0.0072(16)
Mn1 0.0213(3) 0.0217(3) 0.0198(3) 0.0016(2) -0.0009(2) 0.0067(2)
N1 0.0236(15) 0.0223(16) 0.0203(15) 0.0014(13) 0.0008(13) 0.0088(13)
Br2 0.0294(2) 0.0379(2) 0.0225(2) -0.00298(17) 0.00138(16) 0.01083(17)
C2 0.040(2) 0.026(2) 0.031(2) 0.0067(18) 0.0077(18) 0.0170(18)
O3 0.0247(14) 0.0246(14) 0.0269(14) -0.0001(12) 0.0010(12) 0.0055(12)
C3 0.040(2) 0.039(2) 0.027(2) 0.0095(19) 0.0009(18) 0.0198(19)
C4 0.041(2) 0.041(2) 0.025(2) -0.002(2) -0.0076(18) 0.0103(19)
O4 0.0305(15) 0.0269(15) 0.0228(15) 0.0069(13) -0.0031(13) 0.0074(12)
C5 0.035(2) 0.028(2) 0.030(2) -0.0046(18) -0.0073(18) 0.0099(17)
C6 0.046(3) 0.029(2) 0.035(2) -0.0069(19) -0.003(2) 0.0126(19)
N2 0.0229(16) 0.0293(18) 0.0237(16) -0.0054(14) 0.0025(13) 0.0096(14)
O2 0.0316(14) 0.0243(14) 0.0255(14) 0.0036(12) 0.0051(12) 0.0024(11)
C7 0.038(2) 0.024(2) 0.0230(19) -0.0034(17) 0.0049(17) 0.0080(16)
C8 0.068(3) 0.028(2) 0.030(2) -0.012(2) 0.005(2) 0.0046(19)
C9 0.062(3) 0.057(3) 0.027(2) -0.036(3) -0.005(2) 0.009(2)
C10 0.032(2) 0.088(4) 0.036(3) -0.017(3) -0.008(2) 0.033(3)
C11 0.0185(19) 0.059(3) 0.042(3) 0.0064(19) 0.0035(18) 0.024(2)
C12 0.054(3) 0.035(2) 0.030(2) 0.018(2) 0.007(2) 0.0113(19)

loop_
_atom_type_symbol
_atom_type_description
_atom_type_scat_dispersion_real
_atom_type_scat_dispersion_imag
_atom_type_scat_source
C C 0.0033 0.0016 'International Tables Vol C Tables 4.2.6.8 and 6.1.1.4'
H H 0.0000 0.0000 'International Tables Vol C Tables 4.2.6.8 and 6.1.1.4'
Br Br -0.2901 2.4595 'International Tables Vol C Tables 4.2.6.8 and 6.1.1.4'
Mn Mn 0.3368 0.7283 'International Tables Vol C Tables 4.2.6.8 and 6.1.1.4'
N N 0.0061 0.0033 'International Tables Vol C Tables 4.2.6.8 and 6.1.1.4'
O O 0.0106 0.0060 'International Tables Vol C Tables 4.2.6.8 and 6.1.1.4'

loop_
_geom_angle_atom_site_label_1
_geom_angle_atom_site_label_2
_geom_angle_atom_site_label_3
_geom_angle_site_symmetry_1
_geom_angle_site_symmetry_3
_geom_angle
O1 Mn1 O1 . 2_766 74.40(9)
Mn1 O1 Mn1 . 2_766 105.60(9)
N1 O1 Mn1 . . 125.53(19)
N1 O1 Mn1 . 2_766 124.62(18)
N1 C1 C2 . . 117.5(3)
N1 C1 C6 . . 118.5(3)
C2 C1 C6 . . 124.1(3)
O1 Mn1 Br1 . . 91.54(6)
O1 Mn1 Br1 2_766 . 85.90(6)
O1 Mn1 Br2 . . 101.36(6)
O1 Mn1 Br2 2_766 . 175.09(6)
O1 Mn1 O3 . . 84.60(9)
Br2 Mn1 Br1 . . 96.79(2)
O3 Mn1 Br1 . . 169.21(8)
O3 Mn1 O1 . 2_766 83.36(9)
O3 Mn1 Br2 . . 93.85(7)
O4 Mn1 Br1 . . 95.42(8)
O4 Mn1 O1 . 2_766 87.70(9)
O4 Mn1 O1 . . 160.29(10)
O4 Mn1 Br2 . . 96.11(8)
O4 Mn1 O3 . . 85.19(10)
C1 N1 O1 . . 120.1(3)
C5 N1 O1 . . 117.8(3)
C5 N1 C1 . . 122.0(3)
C1 C2 H2 . . 119.2
C3 C2 C1 . . 121.5(3)
C3 C2 H2 . . 119.2
Mn1 O3 H3A . . 128(3)
Mn1 O3 H3B . . 110(3)
H3A O3 H3B . . 109(4)
C2 C3 H3 . . 120.5
C2 C3 C4 . . 119.0(3)
C4 C3 H3 . . 120.5
C3 C4 H4 . . 120.5
C5 C4 C3 . . 119.0(4)
C5 C4 H4 . . 120.5
Mn1 O4 H4A . . 112(4)
Mn1 O4 H4B . . 123(4)
H4A O4 H4B . . 110(5)
N1 C5 C4 . . 121.0(3)
N1 C5 H5 . . 119.5
C4 C5 H5 . . 119.5
C1 C6 H6A . . 109.5
C1 C6 H6B . . 109.5
C1 C6 H6C . . 109.5
H6A C6 H6B . . 109.5
H6A C6 H6C . . 109.5
H6B C6 H6C . . 109.5
O2 N2 C7 . . 119.0(3)
O2 N2 C11 . . 119.7(3)
C11 N2 C7 . . 121.3(3)
N2 C7 C8 . . 118.2(4)
N2 C7 C12 . . 117.4(3)
C8 C7 C12 . . 124.4(4)
C7 C8 H8 . . 119.5
C9 C8 C7 . . 121.1(5)
C9 C8 H8 . . 119.5
C8 C9 H9 . . 120.5
C8 C9 C10 . . 118.9(4)
C10 C9 H9 . . 120.5
C9 C10 H10 . . 120.4
C11 C10 C9 . . 119.3(4)
C11 C10 H10 . . 120.4
N2 C11 C10 . . 121.2(4)
N2 C11 H11 . . 119.4
C10 C11 H11 . . 119.4
C7 C12 H12A . . 109.5
C7 C12 H12B . . 109.5
C7 C12 H12C . . 109.5
H12A C12 H12B . . 109.5
H12A C12 H12C . . 109.5
H12B C12 H12C . . 109.5

loop_
_geom_bond_atom_site_label_1
_geom_bond_atom_site_label_2
_geom_bond_site_symmetry_2
_geom_bond_distance
Mn1 Br1 . 2.7009(7)
Mn1 O1 . 2.214(2)
O1 Mn1 2_766 2.321(2)
O1 N1 . 1.358(3)
C1 N1 . 1.357(4)
C1 C2 . 1.402(5)
C1 C6 . 1.473(5)
Mn1 Br2 . 2.6340(7)
Mn1 O3 . 2.237(3)
Mn1 O4 . 2.157(3)
N1 C5 . 1.353(5)
C2 H2 . 0.9500
C2 C3 . 1.381(5)
O3 H3A . 0.852(19)
O3 H3B . 0.857(19)
C3 H3 . 0.9500
C3 C4 . 1.383(5)
C4 H4 . 0.9500
C4 C5 . 1.382(5)
O4 H4A . 0.846(19)
O4 H4B . 0.83(2)
C5 H5 . 0.9500
C6 H6A . 0.9800
C6 H6B . 0.9800
C6 H6C . 0.9800
N2 O2 . 1.338(4)
N2 C7 . 1.366(5)
N2 C11 . 1.359(5)
C7 C8 . 1.390(5)
C7 C12 . 1.490(5)
C8 H8 . 0.9500
C8 C9 . 1.384(7)
C9 H9 . 0.9500
C9 C10 . 1.394(7)
C10 H10 . 0.9500
C10 C11 . 1.362(6)
C11 H11 . 0.9500
C12 H12A . 0.9800
C12 H12B . 0.9800
C12 H12C . 0.9800

loop_
_geom_hbond_atom_site_label_D
_geom_hbond_atom_site_label_H
_geom_hbond_atom_site_label_A
_geom_hbond_site_symmetry_A
_geom_hbond_distance_DH
_geom_hbond_distance_HA
_geom_hbond_distance_DA
_geom_hbond_angle_DHA
_geom_hbond_publ_flag
O3 H3A O2 . 0.85(2) 1.89(2) 2.731(4) 171(4) yes
O3 H3B Br1 2_766 0.86(2) 2.44(2) 3.282(3) 168(4) yes
O4 H4A O2 2_666 0.85(2) 1.91(3) 2.721(4) 161(5) yes
O4 H4B Br2 2_666 0.83(4) 2.59(4) 3.403(3) 167(4) yes

_cod_database_fobs_code 2243038
